data_1534171
loop_
_publ_author_name
'Astroem, A.'

_publ_section_title
;
 The Crystal Structure of Nb31 O77 F and Nb17 O42 F
;
_journal_name_full 'Acta Chemica Scandinavica (1-27,1973-42,1988)'
_journal_page_first 969
_journal_page_last 982
_journal_volume 20
_journal_year 1966
_chemical_formula_sum 'F Nb17 O42'
_chemical_name_systematic 'Nb17 O42 F'
_space_group_IT_number 3
_symmetry_space_group_name_Hall 'P 2y'
_symmetry_space_group_name_H-M 'P 1 2 1'
_cell_angle_alpha 90
_cell_angle_beta 116.22
_cell_angle_gamma 90
_cell_formula_units_Z 2
_cell_length_a 21.09
_cell_length_b 3.827
_cell_length_c 23.01999
_cell_volume 1666.798
_citation_journal_id_ASTM ACSAA4
_cod_data_source_file Astroem_ACSAA4_1966_1860.cif
_cod_data_source_block F1Nb17O42
_cod_original_formula_sum 'F1 Nb17 O42'
_cod_database_code 1534171

loop_
_symmetry_equiv_pos_as_xyz
x,y,z
-x,y,-z

loop_
_atom_site_label
_atom_site_type_symbol
_atom_site_fract_x
_atom_site_fract_y
_atom_site_fract_z
_atom_site_occupancy
_atom_site_U_iso_or_equiv
O12 O-2 0.237 0 0.276 1 0.0
Nb16 Nb+5 0.8024 0.5 0.4646 1 0.0
O21 O-2 0.479 0.5 0.415 1 0.0
O5 O-2 0.116 0.5 0.249 1 0.0
Nb15 Nb+5 0.7484 0.5 0.2849 1 0.0
Nb5 Nb+5 0.1644 0 0.9984 1 0.0
Nb12 Nb+5 0.6151 0 0.2706 1 0.0
O29 O-2 0.702 0.5 0.443 1 0.0
O34 O-2 0.779 0 0.462 1 0.0
O41 O-2 0.938 0 0.32 1 0.0
O6 O-2 0.158 0.5 0.443 1 0.0
O16 O-2 0.372 0 0.382 1 0.0
O39 O-2 0.875 0 0.104 1 0.0
O4 O-2 0.049 0.5 0.065 1 0.0
Nb13 Nb+5 0.6727 0 0.4458 1 0.0
O20 O-2 0.45 0 0.317 1 0.0
O14 O-2 0.264 0 0.021 1 0.0
O10 O-2 0.239 0.5 0.361 1 0.0
O3 O-2 0.045 0.5 0.336 1 0.0
Nb10 Nb+5 0.4776 0 0.4149 1 0.0
F2 F-1 0.456 0 0.025 0.5 0.0
Nb2 Nb+5 0 0.5 0.5 1 0.0
Nb9 Nb+5 0.4225 0 0.2289 1 0.0
O35 O-2 0.792 0.5 0.104 1 0.0
O13 O-2 0.298 0 0.471 1 0.0
Nb14 Nb+5 0.6944 0.5 0.0988 1 0.0
O43 O-2 0.946 0 0.025 1 0.0
Nb4 Nb+5 0.1385 0.5 0.3482 1 0.0
O40 O-2 0.915 0.5 0.217 1 0.0
O26 O-2 0.635 0 0.352 1 0.0
O22 O-2 0.456 0 0.025 0.5 0.0
Nb1 Nb+5 0 0.25 0 1 0.0
Nb18 Nb+5 0.9394 0.5 0.3148 1 0.0
O38 O-2 0.846 0.5 0.026 1 0.0
O31 O-2 0.72 0.5 0.208 1 0.0
O18 O-2 0.392 0 0.124 0.5 0.0
O2 O-2 0.5 0 0.5 1 0.0
Nb17 Nb+5 0.8925 0.5 0.1377 1 0.0
O11 O-2 0.192 0 0.09 1 0.0
O25 O-2 0.572 0 0.155 1 0.0
O37 O-2 0.887 0.5 0.473 1 0.0
O28 O-2 0.633 0.5 0.25 1 0.0
O23 O-2 0.517 0 0.234 1 0.0
O33 O-2 0.783 0.5 0.385 1 0.0
Nb8 Nb+5 0.3584 0 0.0355 1 0.0
O19 O-2 0.422 0.5 0.229 1 0.0
O24 O-2 0.562 0 0.43 1 0.0
O36 O-2 0.833 0.5 0.296 1 0.0
O32 O-2 0.719 0 0.275 1 0.0
Nb11 Nb+5 0.5546 0 0.0739 1 0.0
O8 O-2 0.166 0 0.352 1 0.0
O9 O-2 0.186 0.5 0.164 1 0.0
O42 O-2 0.973 0.5 0.425 1 0.0
Nb7 Nb+5 0.2756 0 0.3708 1 0.0
O30 O-2 0.664 0 0.074 1 0.0
O44 O-2 0.971 0.5 0.13 1 0.0
Nb3 Nb+5 0.0882 0.5 0.169 1 0.0
O27 O-2 0.6 0.5 0.086 1 0.0
Nb6 Nb+5 0.2232 0 0.1867 1 0.0
F1 F-1 0.392 0 0.124 0.5 0.0
O1 O-2 0 0 0.5 1 0.0
O17 O-2 0.348 0.5 0.012 1 0.0
O7 O-2 0.108 0 0.166 1 0.0
O15 O-2 0.319 0 0.204 1 0.0
